data_4504979
loop_
_publ_author_name
'Ma, Jian-Fang'
'Yang, Jin'
Li,
'Song, Shu-Yan'
'Zhang, Hong-Jie'
'Wang, Hai-Shui'
'Yang, Kui-Yue'

_publ_section_title
;
 Two Coordination Polymers of Ag(I) with 5-Sulfosalicylic Acid
;
_journal_issue 2
_journal_name_full 'Crystal Growth &amp; Design'
_journal_page_first 807
_journal_paper_doi 10.1021/cg049723a
_journal_volume 5
_journal_year 2005
_chemical_formula_sum 'C14 H18 Ag2 O16 S2'
_chemical_formula_weight 722.14
_chemical_name_systematic
;
 ?
;
_space_group_IT_number 2
_symmetry_cell_setting triclinic
_symmetry_space_group_name_Hall '-P 1'
_symmetry_space_group_name_H-M 'P -1'
_atom_sites_solution_hydrogens geom
_atom_sites_solution_primary direct
_atom_sites_solution_secondary difmap
_audit_creation_method SHELXL-97
_cell_angle_alpha 112.68(3)
_cell_angle_beta 97.66(3)
_cell_angle_gamma 95.51(3)
_cell_formula_units_Z 2
_cell_length_a 8.3069(17)
_cell_length_b 11.246(2)
_cell_length_c 12.590(3)
_cell_measurement_reflns_used 4008
_cell_measurement_temperature 293(2)
_cell_measurement_theta_max 27.47
_cell_measurement_theta_min 3.17
_cell_volume 1061.5(5)
_computing_cell_refinement PROCESS-AUTO
_computing_data_collection PROCESS-AUTO
_computing_data_reduction PROCESS-AUTO
_computing_structure_refinement 'SHELXL-97 (Sheldrick, 1997)'
_computing_structure_solution 'SHELXS-97 (Sheldrick, 1997)'
_diffrn_ambient_temperature 293(2)
_diffrn_detector_area_resol_mean 10.0
_diffrn_measured_fraction_theta_full 0.988
_diffrn_measured_fraction_theta_max 0.988
_diffrn_measurement_device_type 'Rigaku RAXIS-RAPID'
_diffrn_measurement_method '\w scan'
_diffrn_radiation_monochromator graphite
_diffrn_radiation_source 'rotor target'
_diffrn_radiation_type MoK\a
_diffrn_radiation_wavelength 0.71073
_diffrn_reflns_av_R_equivalents 0.0224
_diffrn_reflns_av_sigmaI/netI 0.0222
_diffrn_reflns_limit_h_max 10
_diffrn_reflns_limit_h_min 0
_diffrn_reflns_limit_k_max 14
_diffrn_reflns_limit_k_min -14
_diffrn_reflns_limit_l_max 15
_diffrn_reflns_limit_l_min -16
_diffrn_reflns_number 10025
_diffrn_reflns_theta_full 27.48
_diffrn_reflns_theta_max 27.48
_diffrn_reflns_theta_min 1.78
_exptl_absorpt_coefficient_mu 2.124
_exptl_absorpt_correction_T_max 1.1206
_exptl_absorpt_correction_T_min 0.8722
_exptl_absorpt_correction_type multi-scan
_exptl_absorpt_process_details
;
Higashi,T (1995) Program for absorption correction. 
Rigaku Corporation, Tokyo, Japan.
;
_exptl_crystal_colour colorless
_exptl_crystal_density_diffrn 2.259
_exptl_crystal_density_method 'not measured'
_exptl_crystal_description block
_exptl_crystal_F_000 712
_exptl_crystal_size_max 0.284
_exptl_crystal_size_mid 0.206
_exptl_crystal_size_min 0.097
_refine_diff_density_max 0.505
_refine_diff_density_min -1.313
_refine_diff_density_rms 0.205
_refine_ls_extinction_method none
_refine_ls_goodness_of_fit_ref 1.130
_refine_ls_hydrogen_treatment mixed
_refine_ls_matrix_type full
_refine_ls_number_parameters 331
_refine_ls_number_reflns 4819
_refine_ls_number_restraints 8
_refine_ls_restrained_S_all 1.132
_refine_ls_R_factor_all 0.0339
_refine_ls_R_factor_gt 0.0257
_refine_ls_shift/su_max 0.003
_refine_ls_shift/su_mean 0.000
_refine_ls_structure_factor_coef Fsqd
_refine_ls_weighting_details 'calc w=1/[\s^2^(Fo^2^)+(0.0521P)^2^+0.0693P] where P=(Fo^2^+2Fc^2^)/3'
_refine_ls_weighting_scheme calc
_refine_ls_wR_factor_gt 0.0745
_refine_ls_wR_factor_ref 0.0855
_reflns_number_gt 4041
_reflns_number_total 4819
_reflns_threshold_expression >2sigma(I)
_cod_data_source_file cg049723asi20040917_021554.cif
_cod_data_source_block 2
_cod_original_cell_volume 1061.6(4)
_cod_original_sg_symbol_H-M P-1
_cod_database_code 4504979

loop_
_symmetry_equiv_pos_as_xyz
'x, y, z'
'-x, -y, -z'

loop_
_atom_site_label
_atom_site_type_symbol
_atom_site_fract_x
_atom_site_fract_y
_atom_site_fract_z
_atom_site_U_iso_or_equiv
_atom_site_adp_type
_atom_site_occupancy
_atom_site_symmetry_multiplicity
_atom_site_calc_flag
_atom_site_refinement_flags
C11 C -0.1499(3) -0.1283(3) -0.5321(2) 0.0263(5) Uani 1 1 d .
C12 C -0.2653(4) -0.0480(3) -0.5421(3) 0.0310(6) Uani 1 1 d .
C13 C -0.3494(4) -0.0665(3) -0.6521(3) 0.0353(7) Uani 1 1 d .
H13 H -0.4257 -0.0130 -0.6583 0.042 Uiso 1 1 calc R
C14 C -0.3202(4) -0.1634(3) -0.7517(3) 0.0331(6) Uani 1 1 d .
H14 H -0.3762 -0.1754 -0.8251 0.040 Uiso 1 1 calc R
C15 C -0.2048(3) -0.2443(3) -0.7417(2) 0.0264(5) Uani 1 1 d .
C16 C -0.1209(3) -0.2260(3) -0.6338(2) 0.0266(6) Uani 1 1 d .
H16 H -0.0439 -0.2791 -0.6282 0.032 Uiso 1 1 calc R
C17 C -0.0616(4) -0.1098(3) -0.4164(2) 0.0287(6) Uani 1 1 d .
C21 C 0.3610(3) 0.3707(3) 0.4720(2) 0.0270(6) Uani 1 1 d .
C22 C 0.2432(4) 0.4516(3) 0.4700(3) 0.0322(6) Uani 1 1 d .
C23 C 0.1555(4) 0.4387(3) 0.3627(3) 0.0367(7) Uani 1 1 d .
H23 H 0.0764 0.4915 0.3611 0.044 Uiso 1 1 calc R
C24 C 0.1847(4) 0.3489(3) 0.2593(3) 0.0322(6) Uani 1 1 d .
H24 H 0.1262 0.3414 0.1881 0.039 Uiso 1 1 calc R
C25 C 0.3036(3) 0.2685(3) 0.2619(2) 0.0269(6) Uani 1 1 d .
C26 C 0.3896(3) 0.2793(3) 0.3663(2) 0.0264(6) Uani 1 1 d .
H26 H 0.4677 0.2255 0.3672 0.032 Uiso 1 1 calc R
C27 C 0.4539(4) 0.3820(3) 0.5842(2) 0.0288(6) Uani 1 1 d .
O11 O -0.0865(3) -0.0248(2) -0.32591(19) 0.0402(5) Uani 1 1 d .
O12 O 0.0439(3) -0.1890(2) -0.41790(19) 0.0396(5) Uani 1 1 d .
H12 H 0.0885 -0.1727 -0.3506 0.059 Uiso 1 1 calc R
O13 O -0.2986(3) 0.0483(2) -0.4482(2) 0.0473(6) Uani 1 1 d .
H13A H -0.2426 0.0504 -0.3886 0.071 Uiso 1 1 calc R
O14 O -0.3309(3) -0.4502(2) -0.92933(18) 0.0400(5) Uani 1 1 d .
O15 O -0.1024(3) -0.3072(2) -0.93911(19) 0.0412(5) Uani 1 1 d .
O16 O -0.0590(3) -0.4430(2) -0.83045(19) 0.0374(5) Uani 1 1 d .
O21 O 0.5579(3) 0.3001(2) 0.57443(19) 0.0399(5) Uani 1 1 d .
H21 H 0.6058 0.3117 0.6398 0.060 Uiso 1 1 calc R
O22 O 0.4346(3) 0.4640(2) 0.67924(18) 0.0378(5) Uani 1 1 d .
O23 O 0.2104(3) 0.5426(3) 0.5674(2) 0.0477(6) Uani 1 1 d .
H23A H 0.2683 0.5416 0.6250 0.072 Uiso 1 1 calc R
O24 O 0.1838(3) 0.0849(2) 0.05917(19) 0.0388(5) Uani 1 1 d .
O25 O 0.4500(3) 0.0750(2) 0.15812(19) 0.0353(5) Uani 1 1 d .
O26 O 0.4252(3) 0.2359(2) 0.07572(19) 0.0389(5) Uani 1 1 d .
OW1 O -0.2708(3) -0.6590(2) -1.2208(2) 0.0370(5) Uani 1 1 d D
OW2 O 0.1999(3) -0.1227(2) -0.2055(2) 0.0414(5) Uani 1 1 d D
OW3 O -0.2540(3) 0.1560(3) -0.1328(2) 0.0493(6) Uani 1 1 d D
OW4 O 0.7737(3) 0.2994(3) 0.1069(3) 0.0540(7) Uani 1 1 d D
S1 S -0.17025(8) -0.36895(7) -0.86959(6) 0.02718(15) Uani 1 1 d .
S2 S 0.34398(9) 0.15789(7) 0.12876(6) 0.02825(15) Uani 1 1 d .
Ag1 Ag -0.41164(3) -0.47341(2) -1.124987(19) 0.03905(9) Uani 1 1 d .
Ag2 Ag 0.02530(3) 0.06590(3) -0.11929(2) 0.04098(9) Uani 1 1 d .
H2A H 0.187(6) -0.182(3) -0.180(4) 0.061 Uiso 1 1 d D
H1B H -0.167(3) -0.632(4) -1.210(4) 0.061 Uiso 1 1 d D
H2B H 0.308(2) -0.100(4) -0.195(4) 0.061 Uiso 1 1 d D
H1A H -0.263(5) -0.726(3) -1.198(4) 0.061 Uiso 1 1 d D
H3A H -0.321(5) 0.079(3) -0.160(4) 0.061 Uiso 1 1 d D
H4B H 0.815(5) 0.378(2) 0.148(3) 0.061 Uiso 1 1 d D
H4A H 0.673(3) 0.265(4) 0.105(4) 0.061 Uiso 1 1 d D
H3B H -0.240(5) 0.194(4) -0.0557(17) 0.061 Uiso 1 1 d D

loop_
_atom_site_aniso_label
_atom_site_aniso_U_11
_atom_site_aniso_U_22
_atom_site_aniso_U_33
_atom_site_aniso_U_23
_atom_site_aniso_U_13
_atom_site_aniso_U_12
C11 0.0255(13) 0.0265(13) 0.0267(13) 0.0121(12) 0.0021(11) 0.0003(10)
C12 0.0296(14) 0.0303(14) 0.0332(15) 0.0123(13) 0.0078(12) 0.0049(12)
C13 0.0305(15) 0.0391(17) 0.0387(16) 0.0168(14) 0.0047(13) 0.0137(13)
C14 0.0283(14) 0.0394(16) 0.0327(15) 0.0179(14) -0.0007(12) 0.0049(12)
C15 0.0245(13) 0.0273(14) 0.0246(13) 0.0092(11) 0.0011(11) 0.0015(10)
C16 0.0256(13) 0.0253(13) 0.0259(13) 0.0100(11) -0.0013(11) 0.0000(10)
C17 0.0302(14) 0.0291(14) 0.0247(13) 0.0116(12) 0.0010(11) -0.0030(11)
C21 0.0242(13) 0.0294(14) 0.0281(14) 0.0144(12) 0.0014(11) -0.0003(11)
C22 0.0283(14) 0.0351(15) 0.0349(15) 0.0146(13) 0.0094(12) 0.0058(12)
C23 0.0268(15) 0.0464(18) 0.0429(17) 0.0226(15) 0.0073(13) 0.0128(13)
C24 0.0253(14) 0.0417(17) 0.0337(15) 0.0215(14) 0.0008(12) 0.0041(12)
C25 0.0236(13) 0.0287(14) 0.0287(14) 0.0144(12) 0.0010(11) -0.0010(11)
C26 0.0262(14) 0.0262(13) 0.0257(13) 0.0118(11) -0.0010(11) 0.0018(11)
C27 0.0288(14) 0.0303(14) 0.0264(14) 0.0140(12) 0.0003(11) -0.0040(11)
O11 0.0455(13) 0.0452(13) 0.0245(10) 0.0094(10) 0.0033(10) 0.0065(11)
O12 0.0473(13) 0.0413(12) 0.0282(11) 0.0143(10) -0.0034(10) 0.0110(10)
O13 0.0502(14) 0.0481(14) 0.0377(13) 0.0071(11) 0.0104(11) 0.0213(11)
O14 0.0308(11) 0.0465(13) 0.0290(11) 0.0069(10) -0.0036(9) -0.0079(10)
O15 0.0480(13) 0.0433(13) 0.0368(12) 0.0190(10) 0.0158(10) 0.0052(10)
O16 0.0387(12) 0.0315(11) 0.0351(11) 0.0086(9) -0.0034(9) 0.0087(9)
O21 0.0487(13) 0.0402(12) 0.0291(11) 0.0148(10) -0.0033(10) 0.0111(10)
O22 0.0406(12) 0.0429(13) 0.0268(10) 0.0128(10) 0.0024(9) 0.0030(10)
O23 0.0475(14) 0.0596(16) 0.0361(12) 0.0145(12) 0.0125(11) 0.0222(12)
O24 0.0370(12) 0.0395(12) 0.0311(11) 0.0120(10) -0.0084(9) -0.0051(10)
O25 0.0364(11) 0.0316(11) 0.0366(11) 0.0139(9) 0.0009(9) 0.0070(9)
O26 0.0457(13) 0.0390(12) 0.0372(12) 0.0206(10) 0.0117(10) 0.0021(10)
OW1 0.0344(11) 0.0433(13) 0.0347(11) 0.0198(10) -0.0010(10) 0.0058(10)
OW2 0.0408(13) 0.0492(14) 0.0368(12) 0.0244(11) -0.0032(10) 0.0038(11)
OW3 0.0518(15) 0.0393(14) 0.0564(15) 0.0223(13) 0.0047(13) -0.0005(11)
OW4 0.0461(15) 0.0412(14) 0.079(2) 0.0333(15) 0.0024(14) 0.0021(12)
S1 0.0247(3) 0.0291(3) 0.0234(3) 0.0088(3) -0.0014(3) 0.0005(3)
S2 0.0292(3) 0.0283(3) 0.0248(3) 0.0114(3) -0.0018(3) 0.0000(3)
Ag1 0.04358(15) 0.04523(16) 0.02630(13) 0.01343(11) 0.00288(10) 0.00715(11)
Ag2 0.04672(16) 0.04322(15) 0.02825(13) 0.01364(11) -0.00446(10) 0.00443(11)

loop_
_atom_type_symbol
_atom_type_description
_atom_type_scat_dispersion_real
_atom_type_scat_dispersion_imag
_atom_type_scat_source
C C 0.0033 0.0016 'International Tables Vol C Tables 4.2.6.8 and 6.1.1.4'
H H 0.0000 0.0000 'International Tables Vol C Tables 4.2.6.8 and 6.1.1.4'
O O 0.0106 0.0060 'International Tables Vol C Tables 4.2.6.8 and 6.1.1.4'
S S 0.1246 0.1234 'International Tables Vol C Tables 4.2.6.8 and 6.1.1.4'
Ag Ag -0.8971 1.1015 'International Tables Vol C Tables 4.2.6.8 and 6.1.1.4'

loop_
_geom_angle_atom_site_label_1
_geom_angle_atom_site_label_2
_geom_angle_atom_site_label_3
_geom_angle
_geom_angle_site_symmetry_1
_geom_angle_site_symmetry_3
C16 C11 C12 119.0(3) . .
C16 C11 C17 120.7(3) . .
C12 C11 C17 120.4(3) . .
O13 C12 C13 117.7(3) . .
O13 C12 C11 122.2(3) . .
C13 C12 C11 120.1(3) . .
C14 C13 C12 120.4(3) . .
C13 C14 C15 119.6(3) . .
C16 C15 C14 120.3(3) . .
C16 C15 S1 120.6(2) . .
C14 C15 S1 119.1(2) . .
C15 C16 C11 120.7(3) . .
O11 C17 O12 123.5(3) . .
O11 C17 C11 121.5(3) . .
O12 C17 C11 115.0(3) . .
C26 C21 C22 119.5(3) . .
C26 C21 C27 120.2(3) . .
C22 C21 C27 120.3(3) . .
O23 C22 C23 117.6(3) . .
O23 C22 C21 123.0(3) . .
C23 C22 C21 119.4(3) . .
C24 C23 C22 120.8(3) . .
C23 C24 C25 119.6(3) . .
C26 C25 C24 120.4(3) . .
C26 C25 S2 120.6(2) . .
C24 C25 S2 119.0(2) . .
C25 C26 C21 120.4(3) . .
O22 C27 O21 123.7(3) . .
O22 C27 C21 121.9(3) . .
O21 C27 C21 114.4(3) . .
C17 O11 Ag2 138.1(2) . .
S1 O14 Ag1 114.57(13) . .
S1 O14 Ag1 137.95(13) . 2_443
Ag1 O14 Ag1 104.88(8) . 2_443
S1 O15 Ag2 126.27(13) . 2_554
C27 O22 Ag1 130.3(2) . 1_667
S2 O24 Ag2 134.53(13) . .
S2 O26 Ag1 124.92(13) . 2_554
O15 S1 O16 113.66(14) . .
O15 S1 O14 112.05(14) . .
O16 S1 O14 110.67(14) . .
O15 S1 C15 107.54(14) . .
O16 S1 C15 106.15(14) . .
O14 S1 C15 106.26(14) . .
O25 S2 O26 112.25(14) . .
O25 S2 O24 112.36(14) . .
O26 S2 O24 112.68(13) . .
O25 S2 C25 106.48(14) . .
O26 S2 C25 106.63(13) . .
O24 S2 C25 105.85(14) . .
O14 Ag1 O22 162.86(8) . 1_443
O14 Ag1 OW1 97.85(8) . .
O22 Ag1 OW1 83.86(8) 1_443 .
O14 Ag1 O14 75.12(9) . 2_443
O22 Ag1 O14 88.26(8) 1_443 2_443
OW1 Ag1 O14 110.51(8) . 2_443
O14 Ag1 O26 96.13(9) . 2_554
O22 Ag1 O26 91.59(8) 1_443 2_554
OW1 Ag1 O26 146.11(7) . 2_554
O14 Ag1 O26 102.87(8) 2_443 2_554
O24 Ag2 O11 158.40(9) . .
O24 Ag2 O15 90.13(8) . 2_554
O11 Ag2 O15 105.79(8) . 2_554

loop_
_geom_bond_atom_site_label_1
_geom_bond_atom_site_label_2
_geom_bond_distance
_geom_bond_site_symmetry_2
C11 C16 1.397(4) .
C11 C12 1.404(4) .
C11 C17 1.468(4) .
C12 O13 1.344(4) .
C12 C13 1.393(4) .
C13 C14 1.378(4) .
C14 C15 1.409(4) .
C15 C16 1.370(4) .
C15 S1 1.760(3) .
C17 O11 1.232(4) .
C17 O12 1.304(4) .
C21 C26 1.401(4) .
C21 C22 1.403(4) .
C21 C27 1.469(4) .
C22 O23 1.341(4) .
C22 C23 1.393(4) .
C23 C24 1.375(4) .
C24 C25 1.407(4) .
C25 C26 1.365(4) .
C25 S2 1.759(3) .
C27 O22 1.239(4) .
C27 O21 1.305(4) .
O11 Ag2 2.408(2) .
O14 S1 1.467(2) .
O14 Ag1 2.370(2) .
O14 Ag1 2.504(2) 2_443
O15 S1 1.446(2) .
O15 Ag2 2.514(2) 2_554
O16 S1 1.461(2) .
O22 Ag1 2.419(2) 1_667
O24 S2 1.462(2) .
O24 Ag2 2.370(2) .
O25 S2 1.455(2) .
O26 S2 1.459(2) .
O26 Ag1 2.517(2) 2_554
OW1 Ag1 2.466(3) .
Ag1 O22 2.419(2) 1_443
Ag1 O14 2.504(2) 2_443
Ag1 O26 2.517(2) 2_554
Ag2 O15 2.514(2) 2_554

loop_
_geom_torsion_atom_site_label_1
_geom_torsion_atom_site_label_2
_geom_torsion_atom_site_label_3
_geom_torsion_atom_site_label_4
_geom_torsion
_geom_torsion_site_symmetry_1
_geom_torsion_site_symmetry_4
C16 C11 C12 O13 -179.6(3) . .
C17 C11 C12 O13 0.6(4) . .
C16 C11 C12 C13 0.2(4) . .
C17 C11 C12 C13 -179.6(3) . .
O13 C12 C13 C14 179.8(3) . .
C11 C12 C13 C14 0.0(5) . .
C12 C13 C14 C15 0.2(5) . .
C13 C14 C15 C16 -0.7(5) . .
C13 C14 C15 S1 179.3(2) . .
C14 C15 C16 C11 0.9(4) . .
S1 C15 C16 C11 -179.1(2) . .
C12 C11 C16 C15 -0.7(4) . .
C17 C11 C16 C15 179.2(3) . .
C16 C11 C17 O11 -179.5(3) . .
C12 C11 C17 O11 0.4(4) . .
C16 C11 C17 O12 0.9(4) . .
C12 C11 C17 O12 -179.2(3) . .
C26 C21 C22 O23 -179.1(3) . .
C27 C21 C22 O23 0.8(4) . .
C26 C21 C22 C23 0.6(4) . .
C27 C21 C22 C23 -179.5(3) . .
O23 C22 C23 C24 178.9(3) . .
C21 C22 C23 C24 -0.8(5) . .
C22 C23 C24 C25 0.5(5) . .
C23 C24 C25 C26 0.0(4) . .
C23 C24 C25 S2 -178.0(2) . .
C24 C25 C26 C21 -0.2(4) . .
S2 C25 C26 C21 177.8(2) . .
C22 C21 C26 C25 -0.1(4) . .
C27 C21 C26 C25 180.0(2) . .
C26 C21 C27 O22 178.1(3) . .
C22 C21 C27 O22 -1.8(4) . .
C26 C21 C27 O21 -1.0(4) . .
C22 C21 C27 O21 179.1(3) . .
O12 C17 O11 Ag2 5.7(5) . .
C11 C17 O11 Ag2 -173.80(19) . .
O21 C27 O22 Ag1 7.7(4) . 1_667
C21 C27 O22 Ag1 -171.35(18) . 1_667
Ag2 O15 S1 O16 -112.47(17) 2_554 .
Ag2 O15 S1 O14 121.14(17) 2_554 .
Ag2 O15 S1 C15 4.7(2) 2_554 .
Ag1 O14 S1 O15 6.65(19) . .
Ag1 O14 S1 O15 -151.54(19) 2_443 .
Ag1 O14 S1 O16 -121.35(14) . .
Ag1 O14 S1 O16 80.5(2) 2_443 .
Ag1 O14 S1 C15 123.83(14) . .
Ag1 O14 S1 C15 -34.4(3) 2_443 .
C16 C15 S1 O15 -116.3(3) . .
C14 C15 S1 O15 63.7(3) . .
C16 C15 S1 O16 5.6(3) . .
C14 C15 S1 O16 -174.4(2) . .
C16 C15 S1 O14 123.5(2) . .
C14 C15 S1 O14 -56.5(3) . .
Ag1 O26 S2 O25 -136.84(15) 2_554 .
Ag1 O26 S2 O24 95.11(17) 2_554 .
Ag1 O26 S2 C25 -20.60(19) 2_554 .
Ag2 O24 S2 O25 -128.64(19) . .
Ag2 O24 S2 O26 -0.6(3) . .
Ag2 O24 S2 C25 115.5(2) . .
C26 C25 S2 O25 11.0(3) . .
C24 C25 S2 O25 -171.0(2) . .
C26 C25 S2 O26 -109.0(2) . .
C24 C25 S2 O26 69.0(3) . .
C26 C25 S2 O24 130.8(2) . .
C24 C25 S2 O24 -51.2(3) . .
S1 O14 Ag1 O22 -179.7(2) . 1_443
Ag1 O14 Ag1 O22 -14.6(3) 2_443 1_443
S1 O14 Ag1 OW1 85.69(15) . .
Ag1 O14 Ag1 OW1 -109.23(10) 2_443 .
S1 O14 Ag1 O14 -165.1(2) . 2_443
Ag1 O14 Ag1 O14 0.0 2_443 2_443
S1 O14 Ag1 O26 -63.36(15) . 2_554
Ag1 O14 Ag1 O26 101.72(10) 2_443 2_554
S2 O24 Ag2 O11 97.2(3) . .
S2 O24 Ag2 O15 -40.9(2) . 2_554
C17 O11 Ag2 O24 -11.5(4) . .
C17 O11 Ag2 O15 124.6(3) . 2_554
